data_2203437
loop_
_publ_author_name
'Chun-Xia Ren'
'Cheng, Li'
'Xiao-Ming Chen'
'Seik Weng Ng'

_publ_section_title
;
 <i>catena</i>-Poly[[bromatosilver(I)-\m-4,4'-bipyridine] 2.5-hydrate]
;
_journal_issue 4
_journal_name_full 'Acta Crystallographica Section E'
_journal_page_first m364
_journal_page_last m366
_journal_paper_doi 10.1107/S1600536804005082
_journal_volume 60
_journal_year 2004
_chemical_formula_iupac '[Ag (Br O3) (C10 H8 N2)], 2.5H2 O'
_chemical_formula_moiety 'C10 H8 Ag Br N2 O30, 2.5H2 O'
_chemical_formula_sum 'C10 H13 Ag Br N2 O5.5'
_chemical_formula_weight 437.00
_chemical_name_systematic
;
catena-Poly[[bromatosilver(I)-\m-4,4'-bipyridine] 2.5-hydrate]
;
_space_group_IT_number 14
_symmetry_cell_setting monoclinic
_symmetry_space_group_name_Hall '-P 2yn'
_symmetry_space_group_name_H-M 'P 1 21/n 1'
_atom_sites_solution_hydrogens geom
_atom_sites_solution_primary direct
_atom_sites_solution_secondary difmap
_audit_creation_method SHELXL-97
_cell_angle_alpha 90.00
_cell_angle_beta 104.6470(10)
_cell_angle_gamma 90.00
_cell_formula_units_Z 4
_cell_length_a 13.1128(8)
_cell_length_b 6.9843(4)
_cell_length_c 15.3908(9)
_cell_measurement_reflns_used 4053
_cell_measurement_temperature 298(2)
_cell_measurement_theta_max 28.2
_cell_measurement_theta_min 2.4
_cell_volume 1363.74(14)
_computing_cell_refinement 'SAINT (Bruker, 2001)'
_computing_data_collection 'SMART (Bruker, 2001)'
_computing_data_reduction SAINT
_computing_molecular_graphics 'ORTEPII (Johnson, 1976)'
_computing_publication_material SHELXL97
_computing_structure_refinement 'SHELXL97 (Sheldrick, 1997)'
_computing_structure_solution 'SHELXS97 (Sheldrick, 1997)'
_diffrn_ambient_temperature 298(2)
_diffrn_measured_fraction_theta_full 0.98
_diffrn_measured_fraction_theta_max 0.98
_diffrn_measurement_device_type 'Bruker APEX area-detector diffractometer'
_diffrn_measurement_method '\f and \w scan'
_diffrn_radiation_monochromator graphite
_diffrn_radiation_source 'fine-focus sealed tube'
_diffrn_radiation_type MoK\a
_diffrn_radiation_wavelength 0.71073
_diffrn_reflns_av_R_equivalents 0.0232
_diffrn_reflns_av_sigmaI/netI 0.0297
_diffrn_reflns_limit_h_max 16
_diffrn_reflns_limit_h_min -14
_diffrn_reflns_limit_k_max 9
_diffrn_reflns_limit_k_min -7
_diffrn_reflns_limit_l_max 19
_diffrn_reflns_limit_l_min -19
_diffrn_reflns_number 7759
_diffrn_reflns_theta_full 27.5
_diffrn_reflns_theta_max 27.50
_diffrn_reflns_theta_min 2.36
_diffrn_standards_decay_% 0
_diffrn_standards_interval_count 0
_diffrn_standards_interval_time 0
_diffrn_standards_number 0
_exptl_absorpt_coefficient_mu 4.429
_exptl_absorpt_correction_T_max 0.416
_exptl_absorpt_correction_T_min 0.201
_exptl_absorpt_correction_type multi-scan
_exptl_absorpt_process_details '(SADABS; Bruker, 2001)'
_exptl_crystal_colour Colorless
_exptl_crystal_density_diffrn 2.128
_exptl_crystal_description Column
_exptl_crystal_F_000 852
_exptl_crystal_size_max 0.37
_exptl_crystal_size_mid 0.25
_exptl_crystal_size_min 0.24
_refine_diff_density_max 0.67
_refine_diff_density_min -0.77
_refine_ls_extinction_method none
_refine_ls_goodness_of_fit_ref 1.05
_refine_ls_hydrogen_treatment mixed
_refine_ls_matrix_type full
_refine_ls_number_parameters 196
_refine_ls_number_reflns 3066
_refine_ls_number_restraints 9
_refine_ls_restrained_S_all 1.05
_refine_ls_R_factor_all 0.036
_refine_ls_R_factor_gt 0.030
_refine_ls_shift/su_max 0.001
_refine_ls_shift/su_mean 0.001
_refine_ls_structure_factor_coef Fsqd
_refine_ls_weighting_details 'calc w=1/[\s^2^(Fo^2^)+(0.0534P)^2^+0.025P] where P=(Fo^2^+2Fc^2^)/3'
_refine_ls_weighting_scheme calc
_refine_ls_wR_factor_gt 0.081
_refine_ls_wR_factor_ref 0.084
_reflns_number_gt 2650
_reflns_number_total 3066
_reflns_threshold_expression I>2\s(I)
_cod_data_source_file hb6022.cif
_cod_data_source_block I
_cod_depositor_comments
;
The following automatic conversions were performed:
'_symmetry_cell_setting' value 'Monoclinic' changed to 'monoclinic'
according to '/home/saulius/struct/CIF-dictionaries/cif_core.dic'
dictionary named 'cif_core.dic' version 2.4.1 from
2010-06-29.

'_exptl_absorpt_correction_type' value 'Multi-scan' changed
to 'multi-scan' according to
'/home/saulius/struct/CIF-dictionaries/cif_core.dic' dictionary named
'cif_core.dic' version 2.4.1 from 2010-06-29.

Automatic conversion script
Id: cif_fix_enum 1527 2010-12-29 10:47:43Z saulius 

The following automatic conversions were performed:

'_symmetry_cell_setting' value 'Monoclinic' changed to 'monoclinic'
according to /home/saulius/struct/CIF-dictionaries/cif_core.dic
dictionary named 'cif_core.dic' version 2.4.1 from
2010-06-29.

'_exptl_absorpt_correction_type' value 'Multi-scan'
changed to 'multi-scan' according to
/home/saulius/struct/CIF-dictionaries/cif_core.dic dictionary named
'cif_core.dic' version 2.4.1 from 2010-06-29.

Automatic conversion script
Id: cif_fix_values 1715 2011-07-08 13:25:40Z adriana 
;
_cod_original_sg_symbol_H-M 'P 21/n'
_cod_original_formula_sum 'C10 H13 Ag Br N2 O5.50'
_cod_database_code 2203437
_cod_database_fobs_code 2203437

loop_
_symmetry_equiv_pos_as_xyz
'x, y, z'
'x+1/2, -y+1/2, z+1/2'
'-x, -y, -z'
'-x-1/2, y-1/2, -z-1/2'

loop_
_atom_site_label
_atom_site_fract_x
_atom_site_fract_y
_atom_site_fract_z
_atom_site_U_iso_or_equiv
_atom_site_adp_type
_atom_site_calc_flag
_atom_site_refinement_flags
_atom_site_occupancy
_atom_site_disorder_assembly
_atom_site_disorder_group
_atom_site_type_symbol
Ag1 -0.029037(19) 1.22818(4) 0.512076(16) 0.04481(11) Uani d . 1 . . Ag
Br1 0.24221(2) 0.90876(5) 0.687253(18) 0.04126(11) Uani d . 1 . . Br
O1 0.1424(2) 1.0416(5) 0.6374(2) 0.0765(9) Uani d . 1 . . O
O2 0.2229(2) 0.7032(4) 0.63352(18) 0.0638(7) Uani d . 1 . . O
O3 0.3442(2) 1.0075(5) 0.6621(2) 0.0782(9) Uani d . 1 . . O
O1w 0.3858(3) 0.4166(7) 0.6336(4) 0.1110(13) Uani d D 1 . . O
H1w1 0.437(3) 0.496(6) 0.638(5) 0.133 Uiso d D 1 . . H
H1w2 0.335(3) 0.479(7) 0.647(5) 0.133 Uiso d D 1 . . H
O2w 0.5197(4) 0.1357(9) 0.4411(3) 0.1181(15) Uani d D 1 . . O
H2w1 0.552(5) 0.043(7) 0.475(3) 0.142 Uiso d D 1 . . H
H2w2 0.541(5) 0.132(9) 0.393(3) 0.142 Uiso d D 1 . . H
O3w 0.5000 0.5000 0.5000 0.156(3) Uani d SD 1 . . O
H3w1 0.496(18) 0.396(18) 0.527(14) 0.187 Uiso d PD 0.50 A -1 H
H3w2 0.554(9) 0.56(3) 0.528(13) 0.187 Uiso d PD 0.50 B -2 H
N1 -0.12038(18) 1.1979(3) 0.60900(15) 0.0312(5) Uani d . 1 . . N
N2 -0.42709(18) 1.2083(4) 0.92607(15) 0.0325(5) Uani d . 1 . . N
C1 -0.2248(2) 1.2329(4) 0.58523(19) 0.0334(6) Uani d . 1 . . C
H1 -0.2567 1.2625 0.5256 0.040 Uiso calc R 1 . . H
C2 -0.2864(2) 1.2267(4) 0.64597(18) 0.0298(6) Uani d . 1 . . C
H2 -0.3583 1.2509 0.6270 0.036 Uiso calc R 1 . . H
C3 -0.24043(19) 1.1841(4) 0.73521(15) 0.0236(5) Uani d . 1 . . C
C4 -0.13304(19) 1.1463(4) 0.75920(17) 0.0285(5) Uani d . 1 . . C
H4 -0.0995 1.1161 0.8184 0.034 Uiso calc R 1 . . H
C5 -0.0763(2) 1.1534(4) 0.69566(18) 0.0316(6) Uani d . 1 . . C
H5 -0.0046 1.1265 0.7130 0.038 Uiso calc R 1 . . H
C6 -0.4693(2) 1.1531(4) 0.84139(19) 0.0340(6) Uani d . 1 . . C
H6 -0.5407 1.1226 0.8244 0.041 Uiso calc R 1 . . H
C7 -0.41121(19) 1.1396(4) 0.77813(17) 0.0286(5) Uani d . 1 . . C
H7 -0.4433 1.1008 0.7198 0.034 Uiso calc R 1 . . H
C8 -0.30410(19) 1.1847(4) 0.80251(16) 0.0239(5) Uani d . 1 . . C
C9 -0.2606(2) 1.2366(4) 0.89162(18) 0.0305(6) Uani d . 1 . . C
H9 -0.1891 1.2639 0.9113 0.037 Uiso calc R 1 . . H
C10 -0.3239(2) 1.2471(4) 0.95023(18) 0.0329(6) Uani d . 1 . . C
H10 -0.2937 1.2829 1.0093 0.040 Uiso calc R 1 . . H

loop_
_atom_site_aniso_label
_atom_site_aniso_U_11
_atom_site_aniso_U_22
_atom_site_aniso_U_33
_atom_site_aniso_U_12
_atom_site_aniso_U_13
_atom_site_aniso_U_23
Ag1 0.04628(17) 0.05660(18) 0.04451(16) -0.00313(10) 0.03546(12) 0.00064(10)
Br1 0.03603(18) 0.0553(2) 0.03380(17) 0.00055(12) 0.01128(12) -0.00039(12)
O1 0.0561(17) 0.102(2) 0.0773(18) 0.0303(15) 0.0278(14) 0.0340(17)
O2 0.0678(17) 0.0637(17) 0.0616(16) -0.0100(13) 0.0196(13) -0.0159(13)
O3 0.0446(15) 0.094(2) 0.103(2) -0.0260(15) 0.0312(15) -0.0179(19)
O1w 0.088(3) 0.114(3) 0.128(3) 0.000(2) 0.020(3) -0.007(3)
O2w 0.092(3) 0.187(5) 0.079(2) 0.018(3) 0.029(2) 0.019(3)
O3w 0.108(6) 0.217(12) 0.123(7) 0.003(6) -0.008(5) -0.001(7)
N1 0.0318(12) 0.0361(12) 0.0321(12) -0.0023(9) 0.0201(9) -0.0033(10)
N2 0.0302(12) 0.0432(13) 0.0311(11) 0.0053(10) 0.0209(10) 0.0008(10)
C1 0.0338(15) 0.0422(16) 0.0270(13) 0.0010(11) 0.0129(11) 0.0011(11)
C2 0.0280(13) 0.0383(15) 0.0262(12) 0.0032(10) 0.0128(10) 0.0004(10)
C3 0.0247(12) 0.0254(12) 0.0242(12) 0.0004(9) 0.0124(9) -0.0019(9)
C4 0.0240(12) 0.0365(14) 0.0269(12) 0.0008(10) 0.0099(10) 0.0013(11)
C5 0.0248(13) 0.0370(15) 0.0368(14) -0.0004(11) 0.0150(11) -0.0010(12)
C6 0.0247(13) 0.0410(16) 0.0409(14) -0.0017(11) 0.0172(11) -0.0017(12)
C7 0.0242(12) 0.0366(14) 0.0271(12) -0.0004(10) 0.0101(10) -0.0011(11)
C8 0.0248(12) 0.0259(12) 0.0242(11) 0.0020(9) 0.0120(9) 0.0014(10)
C9 0.0232(13) 0.0421(16) 0.0282(13) 0.0015(10) 0.0104(10) -0.0007(10)
C10 0.0320(15) 0.0463(17) 0.0238(12) 0.0039(11) 0.0131(11) -0.0038(11)

loop_
_atom_type_symbol
_atom_type_description
_atom_type_scat_dispersion_real
_atom_type_scat_dispersion_imag
_atom_type_scat_source
C C 0.0033 0.0016 'International Tables Vol C Tables 4.2.6.8 and 6.1.1.4'
H H 0.0000 0.0000 'International Tables Vol C Tables 4.2.6.8 and 6.1.1.4'
N N 0.0061 0.0033 'International Tables Vol C Tables 4.2.6.8 and 6.1.1.4'
O O 0.0106 0.0060 'International Tables Vol C Tables 4.2.6.8 and 6.1.1.4'
Br Br -0.2901 2.4595 'International Tables Vol C Tables 4.2.6.8 and 6.1.1.4'
Ag Ag -0.8971 1.1015 'International Tables Vol C Tables 4.2.6.8 and 6.1.1.4'

loop_
_geom_angle_atom_site_label_1
_geom_angle_atom_site_label_2
_geom_angle_atom_site_label_3
_geom_angle_site_symmetry_1
_geom_angle_site_symmetry_3
_geom_angle
_geom_angle_publ_flag
N1 Ag1 N2 . 2_574 172.00(10) yes
N1 Ag1 O1 . . 88.20(10) yes
N1 Ag1 O2 . 3_576 91.10(10) yes
N2 Ag1 O1 2_574 . 90.30(10) yes
N2 Ag1 O2 2_574 3_576 92.81(9) yes
O1 Ag1 O2 . 3_576 162.30(10) yes
N1 Ag1 Ag1 . 3_576 99.63(7) no
N2 Ag1 Ag1 2_574 3_576 86.18(7) no
O1 Ag1 Ag1 . 3_576 58.52(7) no
O2 Ag1 Ag1 3_576 3_576 104.30(5) no
O1 Br1 O3 . . 104.86(17) no
O1 Br1 O2 . . 104.90(17) no
O3 Br1 O2 . . 106.24(15) no
Br1 O1 Ag1 . . 166.38(18) no
H1w1 O1w H1w2 . . 107.1(17) no
H2w1 O2w H2w2 . . 105.7(17) no
H3w1 O3w H3w2 . . 109.9(19) no
C1 N1 C5 . . 117.5(2) no
C1 N1 Ag1 . . 120.05(18) no
C5 N1 Ag1 . . 122.37(18) no
C10 N2 C6 . . 118.0(2) no
C10 N2 Ag1 . 2_475 121.96(18) no
C6 N2 Ag1 . 2_475 119.35(18) no
N1 C1 C2 . . 122.5(3) no
N1 C1 H1 . . 118.7 no
C2 C1 H1 . . 118.7 no
C1 C2 C3 . . 119.7(3) no
C1 C2 H2 . . 120.1 no
C3 C2 H2 . . 120.1 no
C2 C3 C4 . . 117.5(2) no
C2 C3 C8 . . 120.7(2) no
C4 C3 C8 . . 121.8(2) no
C5 C4 C3 . . 120.0(2) no
C5 C4 H4 . . 120.0 no
C3 C4 H4 . . 120.0 no
N1 C5 C4 . . 122.7(2) no
N1 C5 H5 . . 118.7 no
C4 C5 H5 . . 118.7 no
N2 C6 C7 . . 122.6(2) no
N2 C6 H6 . . 118.7 no
C7 C6 H6 . . 118.7 no
C6 C7 C8 . . 119.5(2) no
C6 C7 H7 . . 120.3 no
C8 C7 H7 . . 120.3 no
C9 C8 C7 . . 117.2(2) no
C9 C8 C3 . . 121.7(2) no
C7 C8 C3 . . 121.1(2) no
C10 C9 C8 . . 119.7(3) no
C10 C9 H9 . . 120.1 no
C8 C9 H9 . . 120.1 no
N2 C10 C9 . . 122.9(3) no
N2 C10 H10 . . 118.5 no
C9 C10 H10 . . 118.5 no

loop_
_geom_bond_atom_site_label_1
_geom_bond_atom_site_label_2
_geom_bond_site_symmetry_2
_geom_bond_distance
_geom_bond_publ_flag
Ag1 N1 . 2.147(2) yes
Ag1 N2 2_574 2.152(2) yes
Ag1 O1 . 2.877(3) yes
Ag1 O2 3_576 2.972(3) yes
Ag1 Ag1 3_576 3.3197(6) no
Br1 O1 . 1.629(3) no
Br1 O3 . 1.637(3) no
Br1 O2 . 1.644(3) no
O1w H1w1 . 0.862(10) no
O1w H1w2 . 0.864(10) no
O2w H2w1 . 0.870(10) no
O2w H2w2 . 0.864(10) no
O3w H3w1 . 0.849(10) no
O3w H3w2 . 0.848(10) no
N1 C1 . 1.347(4) no
N1 C5 . 1.349(4) no
N2 C10 . 1.337(4) no
N2 C6 . 1.338(4) no
N2 Ag1 2_475 2.152(2) no
C1 C2 . 1.382(4) no
C1 H1 . 0.9300 no
C2 C3 . 1.385(4) no
C2 H2 . 0.9300 no
C3 C4 . 1.388(3) no
C3 C8 . 1.486(3) no
C4 C5 . 1.371(3) no
C4 H4 . 0.9300 no
C5 H5 . 0.9300 no
C6 C7 . 1.383(3) no
C6 H6 . 0.9300 no
C7 C8 . 1.395(3) no
C7 H7 . 0.9300 no
C8 C9 . 1.393(4) no
C9 C10 . 1.373(4) no
C9 H9 . 0.9300 no
C10 H10 . 0.9300 no

loop_
_geom_hbond_atom_site_label_D
_geom_hbond_atom_site_label_H
_geom_hbond_atom_site_label_A
_geom_hbond_site_symmetry_A
_geom_hbond_distance_DH
_geom_hbond_distance_HA
_geom_hbond_distance_DA
_geom_hbond_angle_DHA
_geom_hbond_publ_flag
O1w H1w2 O2 . 0.860(10) 2.12(3) 2.927(5) 155(6) yes
O1w H1w1 O3w . 0.860(10) 2.46(6) 2.894(5) 112(5) yes
O2w H2w1 O2w 3_656 0.870(10) 2.18(5) 2.760(10) 124(5) yes
O2w H2w2 O3 3_666 0.860(10) 2.13(4) 2.853(5) 141(5) yes

loop_
_geom_torsion_atom_site_label_1
_geom_torsion_atom_site_label_2
_geom_torsion_atom_site_label_3
_geom_torsion_atom_site_label_4
_geom_torsion_site_symmetry_1
_geom_torsion
_geom_torsion_publ_flag
O3 Br1 O1 Ag1 . 76.8(8) no
O2 Br1 O1 Ag1 . -34.9(8) no
N1 Ag1 O1 Br1 . 136.6(7) no
N2 Ag1 O1 Br1 2_574 -51.2(7) no
O2 Ag1 O1 Br1 3_576 48.9(8) no
Ag1 Ag1 O1 Br1 3_576 34.2(7) no
O1 Ag1 N1 C1 . -168.7(2) no
O2 Ag1 N1 C1 3_576 -6.3(2) no
Ag1 Ag1 N1 C1 3_576 -111.0(2) no
O1 Ag1 N1 C5 . 14.7(2) no
O2 Ag1 N1 C5 3_576 177.0(2) no
Ag1 Ag1 N1 C5 3_576 72.3(2) no
C5 N1 C1 C2 . 0.7(4) no
Ag1 N1 C1 C2 . -176.1(2) no
N1 C1 C2 C3 . 0.4(4) no
C1 C2 C3 C4 . -1.0(4) no
C1 C2 C3 C8 . 177.4(3) no
C2 C3 C4 C5 . 0.5(4) no
C8 C3 C4 C5 . -177.8(2) no
C1 N1 C5 C4 . -1.2(4) no
Ag1 N1 C5 C4 . 175.5(2) no
C3 C4 C5 N1 . 0.6(4) no
C10 N2 C6 C7 . -1.6(4) no
Ag1 N2 C6 C7 2_475 169.3(2) no
N2 C6 C7 C8 . 0.0(4) no
C6 C7 C8 C9 . 1.8(4) no
C6 C7 C8 C3 . -176.0(3) no
C2 C3 C8 C9 . -147.8(3) no
C4 C3 C8 C9 . 30.5(4) no
C2 C3 C8 C7 . 30.0(4) no
C4 C3 C8 C7 . -151.8(3) no
C7 C8 C9 C10 . -2.0(4) no
C3 C8 C9 C10 . 175.8(2) no
C6 N2 C10 C9 . 1.4(4) no
Ag1 N2 C10 C9 2_475 -169.3(2) no
C8 C9 C10 N2 . 0.5(4) no
